data_1520484
loop_
_publ_author_name
'Gu, Weikai'
'Xu, Pengfei'
'Wang, Yaorong'
'Yao, Yingming'
'Yuan, Dan'
'Shen, Qi'

_publ_section_title
;
 Synthesis and Characterization of Yttrium and Ytterbium Complexes
 Supported by Salen Ligands and Their Catalytic Properties forrac-Lactide
 Polymerization
;
_journal_issue 12
_journal_name_full Organometallics
_journal_page_first 2907
_journal_paper_doi 10.1021/acs.organomet.5b00223
_journal_volume 34
_journal_year 2015
_chemical_formula_moiety 'C42 H59 N2 O5 Y'
_chemical_formula_sum 'C42 H59 N2 O5 Y'
_chemical_formula_weight 760.82
_chemical_name_systematic
; 
 ? 
;
_space_group_IT_number 14
_space_group_name_Hall '-P 2yn'
_symmetry_cell_setting monoclinic
_symmetry_space_group_name_Hall '-P 2yn'
_symmetry_space_group_name_H-M 'P 1 21/n 1'
_atom_sites_solution_hydrogens geom
_atom_sites_solution_primary direct
_atom_sites_solution_secondary difmap
_audit_creation_method SHELXL-97
_cell_angle_alpha 90.00
_cell_angle_beta 101.616(4)
_cell_angle_gamma 90.00
_cell_formula_units_Z 4
_cell_length_a 11.5994(4)
_cell_length_b 17.3406(7)
_cell_length_c 20.2770(9)
_cell_measurement_reflns_used 4427
_cell_measurement_temperature 223(2)
_cell_measurement_theta_max 29.0890
_cell_measurement_theta_min 3.2410
_cell_volume 3995.0(3)
_computing_cell_refinement
;
CrysAlisPro, Agilent Technologies,
Version 1.171.36.32 (release 02-08-2013 CrysAlis171 .NET)
(compiled Aug  2 2013,16:46:58)
;
_computing_data_collection
;
CrysAlisPro, Agilent Technologies,
Version 1.171.36.32 (release 02-08-2013 CrysAlis171 .NET)
(compiled Aug  2 2013,16:46:58)
;
_computing_data_reduction
;
CrysAlisPro, Agilent Technologies,
Version 1.171.36.32 (release 02-08-2013 CrysAlis171 .NET)
(compiled Aug  2 2013,16:46:58)
;
_computing_publication_material
;
O. V. Dolomanov, L. J. Bourhis, R. J. Gildea, J. A. K. Howard and H. Puschmann,
OLEX2: a complete structure solution, refinement and analysis program.
J. Appl. Cryst. (2009). 42, 339-341.
;
_computing_structure_refinement 'SHELXL-97 (Sheldrick, 1997)'
_computing_structure_solution 'SHELXS-97 (Sheldrick, 1990)'
_diffrn_ambient_temperature 223(2)
_diffrn_detector_area_resol_mean 10.4471
_diffrn_measured_fraction_theta_full 0.999
_diffrn_measured_fraction_theta_max 0.999
_diffrn_measurement_device_type 'Xcalibur, Atlas, Gemini'
_diffrn_measurement_method '\w scans'
_diffrn_radiation_monochromator graphite
_diffrn_radiation_source 'fine-focus sealed tube'
_diffrn_radiation_type MoK\a
_diffrn_radiation_wavelength 0.71073
_diffrn_reflns_av_R_equivalents 0.0564
_diffrn_reflns_av_sigmaI/netI 0.0743
_diffrn_reflns_limit_h_max 14
_diffrn_reflns_limit_h_min -14
_diffrn_reflns_limit_k_max 16
_diffrn_reflns_limit_k_min -21
_diffrn_reflns_limit_l_max 25
_diffrn_reflns_limit_l_min -22
_diffrn_reflns_number 25706
_diffrn_reflns_theta_full 26.37
_diffrn_reflns_theta_max 26.37
_diffrn_reflns_theta_min 2.96
_exptl_absorpt_coefficient_mu 1.504
_exptl_absorpt_correction_T_max 1.00000
_exptl_absorpt_correction_T_min 0.59618
_exptl_absorpt_correction_type multi-scan
_exptl_absorpt_process_details
;
CrysAlisPro, Agilent Technologies,
Version 1.171.36.32 (release 02-08-2013 CrysAlis171 .NET)
(compiled Aug  2 2013,16:46:58)
Empirical absorption correction using spherical harmonics,
 implemented in SCALE3 ABSPACK scaling algorithm.
;
_exptl_crystal_colour 'clear dark colourless'
_exptl_crystal_density_diffrn 1.265
_exptl_crystal_density_method 'not measured'
_exptl_crystal_description plate
_exptl_crystal_F_000 1616
_exptl_crystal_size_max 0.5
_exptl_crystal_size_mid 0.2
_exptl_crystal_size_min 0.1
_refine_diff_density_max 0.464
_refine_diff_density_min -0.351
_refine_diff_density_rms 0.062
_refine_ls_extinction_method none
_refine_ls_goodness_of_fit_ref 1.012
_refine_ls_hydrogen_treatment constr
_refine_ls_matrix_type full
_refine_ls_number_parameters 460
_refine_ls_number_reflns 8178
_refine_ls_number_restraints 0
_refine_ls_restrained_S_all 1.012
_refine_ls_R_factor_all 0.0871
_refine_ls_R_factor_gt 0.0480
_refine_ls_shift/su_max 0.001
_refine_ls_shift/su_mean 0.000
_refine_ls_structure_factor_coef Fsqd
_refine_ls_weighting_details 'calc w=1/[\s^2^(Fo^2^)+(0.0315P)^2^+1.9156P] where P=(Fo^2^+2Fc^2^)/3'
_refine_ls_weighting_scheme calc
_refine_ls_wR_factor_gt 0.0838
_refine_ls_wR_factor_ref 0.0947
_reflns_number_gt 5660
_reflns_number_total 8178
_reflns_threshold_expression >2sigma(I)
_cod_data_source_file om5b00223_si_002.cif
_cod_data_source_block complex1
_cod_depositor_comments 'Adding full bibliography for 1520484--1520490.cif.'
_cod_database_code 1520484

loop_
_symmetry_equiv_pos_as_xyz
'x, y, z'
'-x+1/2, y+1/2, -z+1/2'
'-x, -y, -z'
'x-1/2, -y-1/2, z-1/2'

loop_
_atom_site_label
_atom_site_type_symbol
_atom_site_fract_x
_atom_site_fract_y
_atom_site_fract_z
_atom_site_U_iso_or_equiv
_atom_site_adp_type
_atom_site_occupancy
_atom_site_symmetry_multiplicity
_atom_site_calc_flag
_atom_site_refinement_flags
Y1 Y -0.01759(2) 0.233377(17) 0.822122(13) 0.02449(9) Uani 1 1 d .
N1 N 0.18585(19) 0.19510(15) 0.88742(12) 0.0310(6) Uani 1 1 d .
N2 N 0.09946(19) 0.35383(15) 0.85430(12) 0.0308(6) Uani 1 1 d .
O1 O -0.00149(16) 0.10851(12) 0.81124(10) 0.0357(5) Uani 1 1 d .
O2 O -0.13437(16) 0.31938(12) 0.85382(10) 0.0376(5) Uani 1 1 d .
O3 O -0.00976(15) 0.25819(11) 0.71865(9) 0.0262(4) Uani 1 1 d .
O4 O -0.21802(16) 0.18570(12) 0.78508(10) 0.0357(5) Uani 1 1 d .
O5 O -0.04359(18) 0.19187(13) 0.93607(10) 0.0396(5) Uani 1 1 d .
C1 C 0.2514(2) 0.25271(18) 0.93375(15) 0.0361(8) Uani 1 1 d .
H1A H 0.3123 0.2265 0.9657 0.043 Uiso 1 1 calc R
H1B H 0.1981 0.2764 0.9590 0.043 Uiso 1 1 calc R
C2 C 0.3083(2) 0.31595(19) 0.89891(15) 0.0343(7) Uani 1 1 d .
C3 C 0.2188(2) 0.34954(18) 0.83976(15) 0.0326(7) Uani 1 1 d .
H3A H 0.2438 0.4008 0.8297 0.039 Uiso 1 1 calc R
H3B H 0.2169 0.3177 0.8002 0.039 Uiso 1 1 calc R
C4 C 0.4119(3) 0.2835(2) 0.87123(17) 0.0474(9) Uani 1 1 d .
H4A H 0.3851 0.2414 0.8413 0.071 Uiso 1 1 calc R
H4B H 0.4716 0.2655 0.9078 0.071 Uiso 1 1 calc R
H4C H 0.4438 0.3232 0.8472 0.071 Uiso 1 1 calc R
C5 C 0.3538(3) 0.3777(2) 0.95118(18) 0.0509(10) Uani 1 1 d .
H5A H 0.3970 0.4157 0.9317 0.076 Uiso 1 1 calc R
H5B H 0.4046 0.3544 0.9892 0.076 Uiso 1 1 calc R
H5C H 0.2886 0.4019 0.9655 0.076 Uiso 1 1 calc R
C6 C 0.0720(3) 0.05052(18) 0.81878(14) 0.0313(7) Uani 1 1 d .
C7 C 0.0365(3) -0.02209(19) 0.79144(16) 0.0403(8) Uani 1 1 d .
H7 H -0.0406 -0.0290 0.7684 0.048 Uiso 1 1 calc R
C8 C 0.1135(3) -0.0834(2) 0.79803(17) 0.0470(9) Uani 1 1 d .
H8 H 0.0881 -0.1306 0.7787 0.056 Uiso 1 1 calc R
C9 C 0.2283(3) -0.0755(2) 0.83310(18) 0.0507(9) Uani 1 1 d .
H9 H 0.2804 -0.1168 0.8370 0.061 Uiso 1 1 calc R
C10 C 0.2637(3) -0.0065(2) 0.86177(17) 0.0454(9) Uani 1 1 d .
H10 H 0.3403 -0.0016 0.8862 0.055 Uiso 1 1 calc R
C11 C 0.1886(3) 0.05769(18) 0.85590(15) 0.0345(7) Uani 1 1 d .
C12 C 0.2326(2) 0.12747(19) 0.89050(15) 0.0352(8) Uani 1 1 d .
H12 H 0.3056 0.1231 0.9193 0.042 Uiso 1 1 calc R
C13 C -0.1400(3) 0.38792(19) 0.87949(15) 0.0348(8) Uani 1 1 d .
C14 C -0.2468(3) 0.4152(2) 0.89465(18) 0.0504(9) Uani 1 1 d .
H14 H -0.3129 0.3835 0.8868 0.060 Uiso 1 1 calc R
C15 C -0.2542(3) 0.4879(2) 0.92081(19) 0.0556(10) Uani 1 1 d .
H15 H -0.3256 0.5044 0.9302 0.067 Uiso 1 1 calc R
C16 C -0.1590(3) 0.5367(2) 0.93348(17) 0.0507(9) Uani 1 1 d .
H16 H -0.1654 0.5856 0.9512 0.061 Uiso 1 1 calc R
C17 C -0.0549(3) 0.5119(2) 0.91944(16) 0.0427(8) Uani 1 1 d .
H17 H 0.0099 0.5446 0.9279 0.051 Uiso 1 1 calc R
C18 C -0.0425(3) 0.43838(18) 0.89257(14) 0.0331(7) Uani 1 1 d .
C19 C 0.0692(2) 0.41874(18) 0.87597(15) 0.0335(7) Uani 1 1 d .
H19 H 0.1256 0.4576 0.8816 0.040 Uiso 1 1 calc R
C20 C 0.0020(2) 0.28149(16) 0.65745(13) 0.0237(6) Uani 1 1 d .
C21 C 0.0782(2) 0.24160(16) 0.62163(14) 0.0253(6) Uani 1 1 d .
C22 C 0.0991(2) 0.27383(18) 0.56196(14) 0.0298(7) Uani 1 1 d .
H22 H 0.1491 0.2479 0.5390 0.036 Uiso 1 1 calc R
C23 C 0.0493(2) 0.34216(18) 0.53541(14) 0.0311(7) Uani 1 1 d .
C24 C -0.0326(2) 0.37602(17) 0.56723(14) 0.0290(7) Uani 1 1 d .
H24 H -0.0709 0.4203 0.5484 0.035 Uiso 1 1 calc R
C25 C -0.0606(2) 0.34716(17) 0.62605(14) 0.0265(7) Uani 1 1 d .
C26 C 0.1359(2) 0.16401(17) 0.64565(14) 0.0309(7) Uani 1 1 d .
C27 C 0.2233(3) 0.17330(19) 0.71285(16) 0.0405(8) Uani 1 1 d .
H27A H 0.1825 0.1918 0.7465 0.061 Uiso 1 1 calc R
H27B H 0.2833 0.2096 0.7075 0.061 Uiso 1 1 calc R
H27C H 0.2589 0.1244 0.7266 0.061 Uiso 1 1 calc R
C28 C 0.0405(3) 0.10475(18) 0.65187(16) 0.0381(8) Uani 1 1 d .
H28A H -0.0054 0.1234 0.6830 0.057 Uiso 1 1 calc R
H28B H 0.0769 0.0568 0.6680 0.057 Uiso 1 1 calc R
H28C H -0.0097 0.0970 0.6086 0.057 Uiso 1 1 calc R
C29 C 0.2061(3) 0.1293(2) 0.59548(18) 0.0508(9) Uani 1 1 d .
H29A H 0.2364 0.0797 0.6114 0.076 Uiso 1 1 calc R
H29B H 0.2702 0.1629 0.5918 0.076 Uiso 1 1 calc R
H29C H 0.1552 0.1236 0.5521 0.076 Uiso 1 1 calc R
C30 C 0.0837(3) 0.3798(2) 0.47509(16) 0.0443(9) Uani 1 1 d .
H30A H 0.1258 0.3434 0.4532 0.066 Uiso 1 1 calc R
H30B H 0.1331 0.4236 0.4895 0.066 Uiso 1 1 calc R
H30C H 0.0142 0.3964 0.4442 0.066 Uiso 1 1 calc R
C31 C -0.1574(2) 0.38853(18) 0.65496(15) 0.0345(7) Uani 1 1 d .
C32 C -0.2249(3) 0.4489(2) 0.60668(18) 0.0526(10) Uani 1 1 d .
H32A H -0.2876 0.4699 0.6257 0.079 Uiso 1 1 calc R
H32B H -0.2572 0.4249 0.5643 0.079 Uiso 1 1 calc R
H32C H -0.1722 0.4895 0.5999 0.079 Uiso 1 1 calc R
C33 C -0.1021(3) 0.4309(2) 0.71916(17) 0.0525(10) Uani 1 1 d .
H33A H -0.0576 0.3952 0.7505 0.079 Uiso 1 1 calc R
H33B H -0.1629 0.4536 0.7387 0.079 Uiso 1 1 calc R
H33C H -0.0509 0.4707 0.7088 0.079 Uiso 1 1 calc R
C34 C -0.2493(3) 0.3293(2) 0.6682(2) 0.0538(10) Uani 1 1 d .
H34A H -0.2127 0.2936 0.7021 0.081 Uiso 1 1 calc R
H34B H -0.2803 0.3018 0.6273 0.081 Uiso 1 1 calc R
H34C H -0.3121 0.3557 0.6832 0.081 Uiso 1 1 calc R
C35 C -0.2540(3) 0.1325(2) 0.73036(18) 0.0466(9) Uani 1 1 d .
H35A H -0.2303 0.0803 0.7442 0.056 Uiso 1 1 calc R
H35B H -0.2195 0.1463 0.6922 0.056 Uiso 1 1 calc R
C36 C -0.3865(3) 0.1390(2) 0.71251(19) 0.0568(10) Uani 1 1 d .
H36A H -0.4110 0.1750 0.6757 0.068 Uiso 1 1 calc R
H36B H -0.4224 0.0893 0.6999 0.068 Uiso 1 1 calc R
C37 C -0.4185(3) 0.1681(3) 0.7758(2) 0.0999(19) Uani 1 1 d .
H37A H -0.4797 0.2069 0.7655 0.120 Uiso 1 1 calc R
H37B H -0.4472 0.1261 0.7997 0.120 Uiso 1 1 calc R
C38 C -0.3161(3) 0.2000(3) 0.8152(2) 0.0865(16) Uani 1 1 d .
H38A H -0.3023 0.1775 0.8599 0.104 Uiso 1 1 calc R
H38B H -0.3264 0.2552 0.8196 0.104 Uiso 1 1 calc R
C39 C -0.0266(4) 0.1142(2) 0.9606(2) 0.0721(13) Uani 1 1 d .
H39A H 0.0559 0.1002 0.9668 0.087 Uiso 1 1 calc R
H39B H -0.0719 0.0788 0.9285 0.087 Uiso 1 1 calc R
C40 C -0.0656(3) 0.1096(3) 1.02540(19) 0.0634(11) Uani 1 1 d .
H40A H -0.0114 0.0788 1.0576 0.076 Uiso 1 1 calc R
H40B H -0.1435 0.0871 1.0194 0.076 Uiso 1 1 calc R
C41 C -0.0667(4) 0.1910(3) 1.04870(18) 0.0671(12) Uani 1 1 d .
H41A H 0.0054 0.2029 1.0805 0.080 Uiso 1 1 calc R
H41B H -0.1329 0.1999 1.0703 0.080 Uiso 1 1 calc R
C42 C -0.0771(4) 0.2394(2) 0.98714(17) 0.0614(11) Uani 1 1 d .
H42A H -0.1574 0.2573 0.9726 0.074 Uiso 1 1 calc R
H42B H -0.0257 0.2839 0.9962 0.074 Uiso 1 1 calc R

loop_
_atom_site_aniso_label
_atom_site_aniso_U_11
_atom_site_aniso_U_22
_atom_site_aniso_U_33
_atom_site_aniso_U_23
_atom_site_aniso_U_13
_atom_site_aniso_U_12
Y1 0.02552(14) 0.02476(16) 0.02350(14) 0.00145(14) 0.00565(10) 0.00352(13)
N1 0.0318(13) 0.0324(16) 0.0286(14) 0.0027(12) 0.0057(11) 0.0050(11)
N2 0.0324(14) 0.0305(16) 0.0287(14) 0.0000(12) 0.0047(10) 0.0050(11)
O1 0.0371(12) 0.0309(13) 0.0374(13) -0.0012(10) 0.0032(9) 0.0075(10)
O2 0.0363(12) 0.0337(14) 0.0452(13) -0.0044(11) 0.0144(10) 0.0047(9)
O3 0.0291(10) 0.0277(12) 0.0223(10) 0.0025(9) 0.0063(8) 0.0038(8)
O4 0.0293(11) 0.0401(14) 0.0394(13) -0.0044(11) 0.0108(9) -0.0018(9)
O5 0.0511(13) 0.0394(15) 0.0323(12) 0.0044(11) 0.0182(10) 0.0077(10)
C1 0.0304(16) 0.049(2) 0.0268(16) -0.0013(15) 0.0004(12) 0.0065(14)
C2 0.0267(16) 0.044(2) 0.0317(17) -0.0061(16) 0.0040(13) 0.0021(14)
C3 0.0340(17) 0.032(2) 0.0325(17) -0.0029(15) 0.0089(13) -0.0026(13)
C4 0.0331(18) 0.060(3) 0.050(2) -0.0057(19) 0.0107(15) 0.0023(16)
C5 0.041(2) 0.058(3) 0.050(2) -0.015(2) 0.0026(16) -0.0033(17)
C6 0.0444(18) 0.0253(19) 0.0268(17) 0.0054(14) 0.0132(13) 0.0065(14)
C7 0.049(2) 0.036(2) 0.0364(19) 0.0031(16) 0.0100(15) 0.0036(16)
C8 0.075(3) 0.028(2) 0.041(2) -0.0001(16) 0.0193(19) 0.0109(17)
C9 0.065(2) 0.037(2) 0.052(2) 0.0079(19) 0.0177(19) 0.0229(18)
C10 0.046(2) 0.042(2) 0.048(2) 0.0091(18) 0.0106(16) 0.0154(16)
C11 0.0397(18) 0.032(2) 0.0336(18) 0.0055(15) 0.0105(14) 0.0101(14)
C12 0.0279(16) 0.043(2) 0.0326(18) 0.0072(16) 0.0021(13) 0.0090(14)
C13 0.0424(19) 0.034(2) 0.0301(18) -0.0005(15) 0.0118(14) 0.0111(15)
C14 0.043(2) 0.053(3) 0.058(2) -0.006(2) 0.0155(17) 0.0097(17)
C15 0.058(2) 0.056(3) 0.056(2) -0.005(2) 0.0190(19) 0.028(2)
C16 0.069(3) 0.039(2) 0.044(2) -0.0084(18) 0.0131(18) 0.0168(19)
C17 0.055(2) 0.038(2) 0.0329(19) -0.0030(16) 0.0034(15) 0.0081(16)
C18 0.0404(18) 0.035(2) 0.0237(16) -0.0004(15) 0.0047(13) 0.0111(14)
C19 0.0336(17) 0.032(2) 0.0322(18) -0.0013(15) 0.0001(13) 0.0009(14)
C20 0.0238(14) 0.0253(18) 0.0208(14) 0.0008(12) 0.0017(11) -0.0051(11)
C21 0.0220(14) 0.0271(18) 0.0259(15) -0.0020(13) 0.0028(11) -0.0053(12)
C22 0.0294(15) 0.0337(19) 0.0279(16) -0.0053(15) 0.0097(12) -0.0050(14)
C23 0.0329(16) 0.035(2) 0.0256(16) 0.0026(14) 0.0054(13) -0.0072(14)
C24 0.0298(16) 0.0266(18) 0.0271(16) 0.0055(14) -0.0022(12) -0.0036(12)
C25 0.0256(15) 0.0302(18) 0.0228(15) 0.0002(13) 0.0030(11) -0.0015(12)
C26 0.0338(16) 0.0315(19) 0.0289(17) -0.0029(14) 0.0099(13) 0.0050(13)
C27 0.0350(17) 0.042(2) 0.043(2) 0.0006(17) 0.0043(14) 0.0071(15)
C28 0.052(2) 0.0259(19) 0.0353(18) 0.0024(15) 0.0067(15) -0.0005(14)
C29 0.065(2) 0.041(2) 0.053(2) 0.0037(19) 0.0293(19) 0.0158(18)
C30 0.048(2) 0.051(2) 0.0365(19) 0.0097(17) 0.0158(15) -0.0055(16)
C31 0.0333(17) 0.036(2) 0.0337(18) 0.0109(15) 0.0061(13) 0.0111(14)
C32 0.050(2) 0.060(3) 0.051(2) 0.021(2) 0.0172(17) 0.0239(18)
C33 0.072(2) 0.044(2) 0.040(2) -0.0012(18) 0.0091(18) 0.0221(19)
C34 0.0337(19) 0.061(3) 0.071(3) 0.024(2) 0.0201(17) 0.0113(17)
C35 0.0401(19) 0.042(2) 0.059(2) -0.0185(19) 0.0127(16) -0.0041(16)
C36 0.038(2) 0.066(3) 0.065(3) -0.021(2) 0.0074(17) -0.0046(18)
C37 0.042(2) 0.154(5) 0.107(4) -0.079(4) 0.022(2) -0.014(3)
C38 0.048(2) 0.155(5) 0.068(3) -0.046(3) 0.038(2) -0.037(3)
C39 0.125(4) 0.047(3) 0.054(3) 0.015(2) 0.040(3) 0.011(2)
C40 0.068(3) 0.074(3) 0.053(3) 0.026(2) 0.023(2) 0.012(2)
C41 0.078(3) 0.089(4) 0.036(2) 0.010(2) 0.0165(19) 0.025(2)
C42 0.087(3) 0.061(3) 0.041(2) -0.005(2) 0.027(2) 0.003(2)

loop_
_atom_type_symbol
_atom_type_description
_atom_type_scat_dispersion_real
_atom_type_scat_dispersion_imag
_atom_type_scat_source
C C 0.0033 0.0016 'International Tables Vol C Tables 4.2.6.8 and 6.1.1.4'
H H 0.0000 0.0000 'International Tables Vol C Tables 4.2.6.8 and 6.1.1.4'
N N 0.0061 0.0033 'International Tables Vol C Tables 4.2.6.8 and 6.1.1.4'
O O 0.0106 0.0060 'International Tables Vol C Tables 4.2.6.8 and 6.1.1.4'
Y Y -2.7962 3.5667 'International Tables Vol C Tables 4.2.6.8 and 6.1.1.4'

loop_
_geom_angle_atom_site_label_1
_geom_angle_atom_site_label_2
_geom_angle_atom_site_label_3
_geom_angle
O3 Y1 O1 94.47(7)
O3 Y1 O2 107.33(7)
O1 Y1 O2 140.50(8)
O3 Y1 O4 89.56(7)
O1 Y1 O4 74.28(7)
O2 Y1 O4 73.41(7)
O3 Y1 O5 173.03(7)
O1 Y1 O5 80.60(7)
O2 Y1 O5 74.23(7)
O4 Y1 O5 84.38(7)
O3 Y1 N2 87.73(7)
O1 Y1 N2 142.99(7)
O2 Y1 N2 72.03(7)
O4 Y1 N2 142.73(7)
O5 Y1 N2 99.18(8)
O3 Y1 N1 109.90(7)
O1 Y1 N1 72.90(8)
O2 Y1 N1 125.85(8)
O4 Y1 N1 142.81(8)
O5 Y1 N1 73.50(7)
N2 Y1 N1 71.66(8)
C12 N1 C1 115.3(2)
C12 N1 Y1 126.8(2)
C1 N1 Y1 117.35(17)
C19 N2 C3 116.5(3)
C19 N2 Y1 130.50(19)
C3 N2 Y1 112.79(18)
C6 O1 Y1 144.73(19)
C13 O2 Y1 144.99(19)
C20 O3 Y1 172.99(18)
C38 O4 C35 108.1(2)
C38 O4 Y1 127.3(2)
C35 O4 Y1 124.42(16)
C39 O5 C42 109.0(3)
C39 O5 Y1 123.90(19)
C42 O5 Y1 127.1(2)
N1 C1 C2 114.1(2)
C5 C2 C1 107.7(3)
C5 C2 C4 109.0(2)
C1 C2 C4 110.5(3)
C5 C2 C3 111.2(3)
C1 C2 C3 110.3(2)
C4 C2 C3 108.1(2)
N2 C3 C2 112.2(2)
O1 C6 C7 120.8(3)
O1 C6 C11 121.7(3)
C7 C6 C11 117.5(3)
C8 C7 C6 121.4(3)
C7 C8 C9 120.7(3)
C10 C9 C8 118.9(3)
C9 C10 C11 122.3(3)
C10 C11 C6 119.0(3)
C10 C11 C12 118.2(3)
C6 C11 C12 122.7(3)
N1 C12 C11 129.6(3)
O2 C13 C18 122.5(3)
O2 C13 C14 120.5(3)
C18 C13 C14 117.0(3)
C15 C14 C13 121.0(3)
C16 C15 C14 121.7(3)
C17 C16 C15 118.6(3)
C16 C17 C18 122.1(3)
C17 C18 C13 119.6(3)
C17 C18 C19 118.1(3)
C13 C18 C19 122.2(3)
N2 C19 C18 127.4(3)
O3 C20 C25 121.1(2)
O3 C20 C21 120.9(2)
C25 C20 C21 118.0(2)
C22 C21 C20 118.6(3)
C22 C21 C26 119.0(2)
C20 C21 C26 122.4(2)
C23 C22 C21 123.3(3)
C22 C23 C24 117.1(3)
C22 C23 C30 122.0(3)
C24 C23 C30 120.9(3)
C23 C24 C25 123.3(3)
C24 C25 C20 118.9(2)
C24 C25 C31 118.1(3)
C20 C25 C31 123.0(2)
C28 C26 C27 110.9(3)
C28 C26 C21 109.7(2)
C27 C26 C21 110.9(2)
C28 C26 C29 106.1(3)
C27 C26 C29 106.5(2)
C21 C26 C29 112.7(2)
C33 C31 C32 106.8(3)
C33 C31 C34 111.1(3)
C32 C31 C34 106.4(3)
C33 C31 C25 109.7(2)
C32 C31 C25 113.0(2)
C34 C31 C25 109.7(3)
O4 C35 C36 105.1(3)
C37 C36 C35 103.7(3)
C38 C37 C36 107.2(3)
C37 C38 O4 110.2(3)
O5 C39 C40 108.3(3)
C39 C40 C41 104.8(3)
C40 C41 C42 105.8(3)
O5 C42 C41 107.1(3)

loop_
_geom_bond_atom_site_label_1
_geom_bond_atom_site_label_2
_geom_bond_distance
Y1 O3 2.1616(18)
Y1 O1 2.188(2)
Y1 O2 2.196(2)
Y1 O4 2.4392(19)
Y1 O5 2.496(2)
Y1 N2 2.505(3)
Y1 N1 2.550(2)
N1 C12 1.288(4)
N1 C1 1.474(4)
N2 C19 1.283(4)
N2 C3 1.474(3)
O1 C6 1.307(3)
O2 C13 1.304(3)
O3 C20 1.338(3)
O4 C38 1.418(4)
O4 C35 1.439(4)
O5 C39 1.436(4)
O5 C42 1.437(4)
C1 C2 1.525(4)
C2 C5 1.524(4)
C2 C4 1.532(4)
C2 C3 1.535(4)
C6 C7 1.404(4)
C6 C11 1.415(4)
C7 C8 1.378(4)
C8 C9 1.384(5)
C9 C10 1.357(5)
C10 C11 1.404(4)
C11 C12 1.439(4)
C13 C18 1.412(4)
C13 C14 1.416(4)
C14 C15 1.377(5)
C15 C16 1.374(5)
C16 C17 1.365(4)
C17 C18 1.404(4)
C18 C19 1.444(4)
C20 C25 1.429(4)
C20 C21 1.431(4)
C21 C22 1.397(4)
C21 C26 1.537(4)
C22 C23 1.379(4)
C23 C24 1.382(4)
C23 C30 1.510(4)
C24 C25 1.391(4)
C25 C31 1.544(4)
C26 C28 1.534(4)
C26 C27 1.535(4)
C26 C29 1.548(4)
C31 C33 1.520(4)
C31 C32 1.535(4)
C31 C34 1.541(4)
C35 C36 1.511(4)
C36 C37 1.493(5)
C37 C38 1.405(5)
C39 C40 1.475(5)
C40 C41 1.489(5)
C41 C42 1.489(5)

loop_
_geom_torsion_atom_site_label_1
_geom_torsion_atom_site_label_2
_geom_torsion_atom_site_label_3
_geom_torsion_atom_site_label_4
_geom_torsion
O3 Y1 N1 C12 -84.3(2)
O1 Y1 N1 C12 4.3(2)
O2 Y1 N1 C12 145.0(2)
O4 Y1 N1 C12 33.3(3)
O5 Y1 N1 C12 89.3(2)
N2 Y1 N1 C12 -164.8(3)
O3 Y1 N1 C1 104.59(19)
O1 Y1 N1 C1 -166.8(2)
O2 Y1 N1 C1 -26.1(2)
O4 Y1 N1 C1 -137.80(18)
O5 Y1 N1 C1 -81.82(19)
N2 Y1 N1 C1 24.05(18)
O3 Y1 N2 C19 109.3(3)
O1 Y1 N2 C19 -156.3(2)
O2 Y1 N2 C19 0.3(3)
O4 Y1 N2 C19 23.1(3)
O5 Y1 N2 C19 -69.7(3)
N1 Y1 N2 C19 -138.8(3)
O3 Y1 N2 C3 -64.71(18)
O1 Y1 N2 C3 29.7(2)
O2 Y1 N2 C3 -173.76(19)
O4 Y1 N2 C3 -151.00(16)
O5 Y1 N2 C3 116.23(18)
N1 Y1 N2 C3 47.12(18)
O3 Y1 O1 C6 94.9(3)
O2 Y1 O1 C6 -140.7(3)
O4 Y1 O1 C6 -176.8(3)
O5 Y1 O1 C6 -90.1(3)
N2 Y1 O1 C6 2.7(4)
N1 Y1 O1 C6 -14.6(3)
O3 Y1 O2 C13 -87.6(3)
O1 Y1 O2 C13 151.9(3)
O4 Y1 O2 C13 -171.8(4)
O5 Y1 O2 C13 99.5(3)
N2 Y1 O2 C13 -6.0(3)
N1 Y1 O2 C13 44.1(4)
O1 Y1 O3 C20 -146.3(14)
O2 Y1 O3 C20 67.1(14)
O4 Y1 O3 C20 139.5(14)
O5 Y1 O3 C20 169.0(12)
N2 Y1 O3 C20 -3.3(14)
N1 Y1 O3 C20 -72.9(14)
O3 Y1 O4 C38 -137.1(3)
O1 Y1 O4 C38 128.1(3)
O2 Y1 O4 C38 -28.8(3)
O5 Y1 O4 C38 46.4(3)
N2 Y1 O4 C38 -51.4(4)
N1 Y1 O4 C38 99.3(3)
O3 Y1 O4 C35 47.8(2)
O1 Y1 O4 C35 -47.0(2)
O2 Y1 O4 C35 156.0(2)
O5 Y1 O4 C35 -128.8(2)
N2 Y1 O4 C35 133.4(2)
N1 Y1 O4 C35 -75.8(3)
O3 Y1 O5 C39 53.4(7)
O1 Y1 O5 C39 8.1(3)
O2 Y1 O5 C39 157.3(3)
O4 Y1 O5 C39 83.0(3)
N2 Y1 O5 C39 -134.4(3)
N1 Y1 O5 C39 -66.8(3)
O3 Y1 O5 C42 -126.6(6)
O1 Y1 O5 C42 -171.9(3)
O2 Y1 O5 C42 -22.6(3)
O4 Y1 O5 C42 -96.9(3)
N2 Y1 O5 C42 45.6(3)
N1 Y1 O5 C42 113.3(3)
C12 N1 C1 C2 110.2(3)
Y1 N1 C1 C2 -77.6(3)
N1 C1 C2 C5 170.4(2)
N1 C1 C2 C4 -70.6(3)
N1 C1 C2 C3 48.8(3)
C19 N2 C3 C2 95.9(3)
Y1 N2 C3 C2 -89.1(2)
C5 C2 C3 N2 -83.1(3)
C1 C2 C3 N2 36.4(3)
C4 C2 C3 N2 157.3(3)
Y1 O1 C6 C7 -168.1(2)
Y1 O1 C6 C11 13.4(5)
O1 C6 C7 C8 178.9(3)
C11 C6 C7 C8 -2.6(4)
C6 C7 C8 C9 1.2(5)
C7 C8 C9 C10 0.9(5)
C8 C9 C10 C11 -1.4(5)
C9 C10 C11 C6 0.0(5)
C9 C10 C11 C12 177.4(3)
O1 C6 C11 C10 -179.5(3)
C7 C6 C11 C10 2.0(4)
O1 C6 C11 C12 3.2(4)
C7 C6 C11 C12 -175.3(3)
C1 N1 C12 C11 175.7(3)
Y1 N1 C12 C11 4.4(5)
C10 C11 C12 N1 172.2(3)
C6 C11 C12 N1 -10.4(5)
Y1 O2 C13 C18 5.5(5)
Y1 O2 C13 C14 -175.3(2)
O2 C13 C14 C15 -179.0(3)
C18 C13 C14 C15 0.2(5)
C13 C14 C15 C16 -0.2(6)
C14 C15 C16 C17 0.1(6)
C15 C16 C17 C18 0.0(5)
C16 C17 C18 C13 -0.1(5)
C16 C17 C18 C19 176.7(3)
O2 C13 C18 C17 179.2(3)
C14 C13 C18 C17 0.0(4)
O2 C13 C18 C19 2.5(5)
C14 C13 C18 C19 -176.7(3)
C3 N2 C19 C18 178.7(3)
Y1 N2 C19 C18 4.9(5)
C17 C18 C19 N2 176.3(3)
C13 C18 C19 N2 -7.0(5)
Y1 O3 C20 C25 -68.4(14)
Y1 O3 C20 C21 111.2(13)
O3 C20 C21 C22 -171.9(2)
C25 C20 C21 C22 7.7(4)
O3 C20 C21 C26 9.4(4)
C25 C20 C21 C26 -171.0(2)
C20 C21 C22 C23 -0.4(4)
C26 C21 C22 C23 178.4(3)
C21 C22 C23 C24 -5.6(4)
C21 C22 C23 C30 173.2(3)
C22 C23 C24 C25 4.1(4)
C30 C23 C24 C25 -174.7(3)
C23 C24 C25 C20 3.2(4)
C23 C24 C25 C31 -177.5(3)
O3 C20 C25 C24 170.5(2)
C21 C20 C25 C24 -9.1(4)
O3 C20 C25 C31 -8.7(4)
C21 C20 C25 C31 171.7(3)
C22 C21 C26 C28 -121.4(3)
C20 C21 C26 C28 57.3(3)
C22 C21 C26 C27 115.8(3)
C20 C21 C26 C27 -65.5(3)
C22 C21 C26 C29 -3.5(4)
C20 C21 C26 C29 175.3(3)
C24 C25 C31 C33 -109.0(3)
C20 C25 C31 C33 70.2(4)
C24 C25 C31 C32 10.0(4)
C20 C25 C31 C32 -170.8(3)
C24 C25 C31 C34 128.7(3)
C20 C25 C31 C34 -52.1(4)
C38 O4 C35 C36 21.0(4)
Y1 O4 C35 C36 -163.1(2)
O4 C35 C36 C37 -24.1(4)
C35 C36 C37 C38 18.8(6)
C36 C37 C38 O4 -6.5(6)
C35 O4 C38 C37 -9.4(5)
Y1 O4 C38 C37 174.8(3)
C42 O5 C39 C40 7.7(4)
Y1 O5 C39 C40 -172.2(2)
O5 C39 C40 C41 -18.9(5)
C39 C40 C41 C42 22.6(4)
C39 O5 C42 C41 6.8(4)
Y1 O5 C42 C41 -173.3(2)
C40 C41 C42 O5 -18.4(4)
